data_2235210
loop_
_publ_author_name
'Liu, Xi-Wang'
'Li, Jian-Yong'
'Zhang, Han'
'Yang, Ya-Jun'
'Zhang, Ji-Yu'

_publ_section_title
;
 <i>N</i>-(5-Chloro-1,3-thiazol-2-yl)-2,4-difluorobenzamide
;
_journal_coeditor_code RK2350
_journal_issue 6
_journal_name_full 'Acta Crystallographica Section E'
_journal_page_first o1857
_journal_paper_doi 10.1107/S1600536812022477
_journal_volume 68
_journal_year 2012
_chemical_formula_iupac 'C10 H5 Cl F2 N2 O S'
_chemical_formula_moiety 'C10 H5 Cl F2 N2 O S'
_chemical_formula_sum 'C10 H5 Cl F2 N2 O S'
_chemical_formula_weight 274.68
_chemical_melting_point_gt 428
_chemical_melting_point_lt 429
_chemical_name_systematic
;
<i>N</i>-(5-Chloro-1,3-thiazol-2-yl)-2,4-difluorobenzamide
;
_space_group_IT_number 2
_symmetry_cell_setting triclinic
_symmetry_space_group_name_Hall '-P 1'
_symmetry_space_group_name_H-M 'P -1'
_atom_sites_solution_hydrogens geom
_atom_sites_solution_primary direct
_atom_sites_solution_secondary difmap
_audit_creation_method SHELXL97
_cell_angle_alpha 101.669(3)
_cell_angle_beta 98.277(3)
_cell_angle_gamma 111.796(3)
_cell_formula_units_Z 2
_cell_length_a 6.929(2)
_cell_length_b 7.330(2)
_cell_length_c 12.179(4)
_cell_measurement_reflns_used 2870
_cell_measurement_temperature 296(2)
_cell_measurement_theta_max 28.20
_cell_measurement_theta_min 3.12
_cell_volume 545.9(3)
_computing_cell_refinement '<i>SAINT</i> (Bruker, 2008)'
_computing_data_collection '<i>APEX2</i> (Bruker, 2008)'
_computing_data_reduction '<i>SAINT</i> (Bruker, 2008)'
_computing_molecular_graphics '<i>SHELXTL</i> (Sheldrick, 2008)'
_computing_publication_material '<i>SHELXTL</i> (Sheldrick, 2008)'
_computing_structure_refinement '<i>SHELXL97</i> (Sheldrick, 2008)'
_computing_structure_solution '<i>SHELXS97</i> (Sheldrick, 2008)'
_diffrn_ambient_temperature 296(2)
_diffrn_measured_fraction_theta_full 0.980
_diffrn_measured_fraction_theta_max 0.980
_diffrn_measurement_device_type 'Bruker APEXII CCD'
_diffrn_measurement_method '\f- and \w-scans'
_diffrn_radiation_monochromator graphite
_diffrn_radiation_source 'fine-focus sealed tube'
_diffrn_radiation_type MoK\a
_diffrn_radiation_wavelength 0.71073
_diffrn_reflns_av_R_equivalents 0.0280
_diffrn_reflns_av_sigmaI/netI 0.0376
_diffrn_reflns_limit_h_max 8
_diffrn_reflns_limit_h_min -8
_diffrn_reflns_limit_k_max 8
_diffrn_reflns_limit_k_min -8
_diffrn_reflns_limit_l_max 14
_diffrn_reflns_limit_l_min -14
_diffrn_reflns_number 3930
_diffrn_reflns_theta_full 25.50
_diffrn_reflns_theta_max 25.50
_diffrn_reflns_theta_min 3.12
_exptl_absorpt_coefficient_mu 0.551
_exptl_absorpt_correction_T_max 0.8656
_exptl_absorpt_correction_T_min 0.8306
_exptl_absorpt_correction_type multi-scan
_exptl_absorpt_process_details '(<i>SADABS</i>; Sheldrick, 1996)'
_exptl_crystal_colour colourless
_exptl_crystal_density_diffrn 1.671
_exptl_crystal_density_method 'not measured'
_exptl_crystal_description block
_exptl_crystal_F_000 276
_exptl_crystal_size_max 0.35
_exptl_crystal_size_mid 0.33
_exptl_crystal_size_min 0.27
_refine_diff_density_max 1.249
_refine_diff_density_min -0.330
_refine_ls_extinction_coef 0.53(3)
_refine_ls_extinction_expression Fc^*^=kFc[1+0.001xFc^2^\l^3^/sin(2\q)]^-1/4^
_refine_ls_extinction_method '<i>SHELXL97</i> (Sheldrick, 2008)'
_refine_ls_goodness_of_fit_ref 1.060
_refine_ls_hydrogen_treatment constr
_refine_ls_matrix_type full
_refine_ls_number_parameters 155
_refine_ls_number_reflns 1998
_refine_ls_number_restraints 0
_refine_ls_restrained_S_all 1.060
_refine_ls_R_factor_all 0.0558
_refine_ls_R_factor_gt 0.0466
_refine_ls_shift/su_max 0.000
_refine_ls_shift/su_mean 0.000
_refine_ls_structure_factor_coef Fsqd
_refine_ls_weighting_details 'calc w=1/[\s^2^(Fo^2^)+(0.0689P)^2^+0.4949P] where P=(Fo^2^+2Fc^2^)/3'
_refine_ls_weighting_scheme calc
_refine_ls_wR_factor_gt 0.1226
_refine_ls_wR_factor_ref 0.1358
_reflns_number_gt 1693
_reflns_number_total 1998
_reflns_threshold_expression I>2\s(I)
_cod_data_source_file rk2350.cif
_cod_data_source_block I
_cod_database_code 2235210
_cod_database_fobs_code 2235210

loop_
_symmetry_equiv_pos_as_xyz
'x, y, z'
'-x, -y, -z'

loop_
_atom_site_type_symbol
_atom_site_label
_atom_site_fract_x
_atom_site_fract_y
_atom_site_fract_z
_atom_site_U_iso_or_equiv
_atom_site_adp_type
_atom_site_calc_flag
_atom_site_refinement_flags
_atom_site_occupancy
_atom_site_symmetry_multiplicity
C C1 1.0517(5) 0.7233(5) 0.9365(3) 0.0438(7) Uani d . 1 1
C C2 1.2260(5) 0.8083(5) 1.0282(3) 0.0494(8) Uani d . 1 1
H H2 1.2296 0.8968 1.0958 0.059 Uiso calc R 1 1
C C3 1.3958(5) 0.7579(5) 1.0168(3) 0.0467(8) Uani d . 1 1
C C4 1.3945(5) 0.6268(5) 0.9182(3) 0.0464(7) Uani d . 1 1
H H4 1.5116 0.5954 0.9126 0.056 Uiso calc R 1 1
C C5 1.2153(5) 0.5432(5) 0.8280(3) 0.0413(7) Uani d . 1 1
H H5 1.2120 0.4530 0.7612 0.050 Uiso calc R 1 1
C C6 1.0387(4) 0.5896(4) 0.8336(2) 0.0358(6) Uani d . 1 1
C C7 0.8392(5) 0.4900(4) 0.7407(2) 0.0390(7) Uani d . 1 1
C C8 0.6940(4) 0.3522(4) 0.5350(2) 0.0365(6) Uani d . 1 1
C C9 0.5284(5) 0.2099(5) 0.3514(3) 0.0505(8) Uani d . 1 1
H H9 0.5166 0.1733 0.2722 0.061 Uiso calc R 1 1
C C10 0.3587(5) 0.1551(4) 0.3969(3) 0.0447(7) Uani d . 1 1
Cl Cl1 0.09389(14) 0.01753(14) 0.32522(8) 0.0662(4) Uani d . 1 1
F F1 1.5714(3) 0.8434(3) 1.10528(18) 0.0673(6) Uani d . 1 1
F F2 0.8890(3) 0.7783(4) 0.9458(2) 0.0796(8) Uani d . 1 1
N N1 0.8646(4) 0.4602(4) 0.62983(19) 0.0376(6) Uani d . 1 1
H H1 0.9916 0.5106 0.6191 0.045 Uiso calc R 1 1
N N2 0.7224(4) 0.3246(4) 0.4302(2) 0.0449(6) Uani d . 1 1
O O3 0.6609(3) 0.4314(4) 0.75914(18) 0.0553(6) Uani d . 1 1
S S1 0.43196(11) 0.24360(11) 0.54607(6) 0.0421(3) Uani d . 1 1

loop_
_atom_site_aniso_label
_atom_site_aniso_U_11
_atom_site_aniso_U_22
_atom_site_aniso_U_33
_atom_site_aniso_U_12
_atom_site_aniso_U_13
_atom_site_aniso_U_23
C1 0.0358(15) 0.0438(16) 0.0480(17) 0.0122(13) 0.0149(13) 0.0095(13)
C2 0.0483(18) 0.0462(17) 0.0386(16) 0.0079(14) 0.0089(14) 0.0038(13)
C3 0.0365(15) 0.0494(18) 0.0420(16) 0.0035(13) 0.0018(12) 0.0198(14)
C4 0.0377(15) 0.0559(19) 0.0504(18) 0.0196(14) 0.0119(14) 0.0236(15)
C5 0.0396(15) 0.0447(16) 0.0393(15) 0.0156(13) 0.0128(12) 0.0123(13)
C6 0.0329(13) 0.0370(14) 0.0339(14) 0.0084(11) 0.0107(11) 0.0119(11)
C7 0.0377(15) 0.0413(15) 0.0368(15) 0.0135(12) 0.0117(12) 0.0121(12)
C8 0.0339(13) 0.0349(14) 0.0372(14) 0.0094(11) 0.0101(11) 0.0110(11)
C9 0.0490(18) 0.0455(17) 0.0361(16) 0.0020(14) 0.0049(13) 0.0052(13)
C10 0.0414(16) 0.0335(15) 0.0440(16) 0.0049(12) 0.0006(13) 0.0066(12)
Cl1 0.0435(5) 0.0572(6) 0.0666(6) -0.0003(4) -0.0052(4) 0.0058(4)
F1 0.0444(11) 0.0784(14) 0.0528(12) 0.0031(10) -0.0082(9) 0.0204(10)
F2 0.0495(12) 0.0830(16) 0.0895(17) 0.0280(11) 0.0141(11) -0.0104(13)
N1 0.0304(11) 0.0443(13) 0.0336(12) 0.0099(10) 0.0091(10) 0.0111(10)
N2 0.0423(13) 0.0449(14) 0.0341(13) 0.0058(11) 0.0096(11) 0.0062(11)
O3 0.0349(11) 0.0801(17) 0.0385(12) 0.0114(11) 0.0119(9) 0.0125(11)
S1 0.0327(4) 0.0449(5) 0.0426(5) 0.0098(3) 0.0088(3) 0.0114(3)

loop_
_atom_type_symbol
_atom_type_description
_atom_type_scat_dispersion_real
_atom_type_scat_dispersion_imag
_atom_type_scat_source
C C 0.0033 0.0016 'International Tables Vol C Tables 4.2.6.8 and 6.1.1.4'
H H 0.0000 0.0000 'International Tables Vol C Tables 4.2.6.8 and 6.1.1.4'
N N 0.0061 0.0033 'International Tables Vol C Tables 4.2.6.8 and 6.1.1.4'
O O 0.0106 0.0060 'International Tables Vol C Tables 4.2.6.8 and 6.1.1.4'
S S 0.1246 0.1234 'International Tables Vol C Tables 4.2.6.8 and 6.1.1.4'
Cl Cl 0.1484 0.1585 'International Tables Vol C Tables 4.2.6.8 and 6.1.1.4'
F F 0.0171 0.0103 'International Tables Vol C Tables 4.2.6.8 and 6.1.1.4'

loop_
_geom_angle_atom_site_label_1
_geom_angle_atom_site_label_2
_geom_angle_atom_site_label_3
_geom_angle
F2 C1 C2 117.5(3)
F2 C1 C6 119.1(3)
C2 C1 C6 123.4(3)
C1 C2 C3 117.4(3)
C1 C2 H2 121.3
C3 C2 H2 121.3
F1 C3 C4 119.0(3)
F1 C3 C2 118.5(3)
C4 C3 C2 122.5(3)
C3 C4 C5 118.3(3)
C3 C4 H4 120.9
C5 C4 H4 120.9
C4 C5 C6 122.0(3)
C4 C5 H5 119.0
C6 C5 H5 119.0
C1 C6 C5 116.4(3)
C1 C6 C7 120.8(3)
C5 C6 C7 122.6(3)
O3 C7 N1 120.7(3)
O3 C7 C6 123.3(3)
N1 C7 C6 116.0(2)
N2 C8 N1 121.3(2)
N2 C8 S1 115.8(2)
N1 C8 S1 122.9(2)
C10 C9 N2 115.1(3)
C10 C9 H9 122.5
N2 C9 H9 122.5
C9 C10 Cl1 127.8(3)
C9 C10 S1 111.6(2)
Cl1 C10 S1 120.56(19)
C7 N1 C8 122.4(2)
C7 N1 H1 118.8
C8 N1 H1 118.8
C8 N2 C9 110.0(3)
C8 S1 C10 87.44(14)

loop_
_geom_bond_atom_site_label_1
_geom_bond_atom_site_label_2
_geom_bond_distance
C1 F2 1.343(4)
C1 C2 1.366(4)
C1 C6 1.393(4)
C2 C3 1.374(5)
C2 H2 0.9300
C3 F1 1.348(3)
C3 C4 1.374(5)
C4 C5 1.376(4)
C4 H4 0.9300
C5 C6 1.394(4)
C5 H5 0.9300
C6 C7 1.480(4)
C7 O3 1.220(3)
C7 N1 1.371(4)
C8 N2 1.306(4)
C8 N1 1.379(4)
C8 S1 1.729(3)
C9 C10 1.334(5)
C9 N2 1.378(4)
C9 H9 0.9300
C10 Cl1 1.719(3)
C10 S1 1.730(3)
N1 H1 0.8600

loop_
_geom_hbond_atom_site_label_D
_geom_hbond_atom_site_label_H
_geom_hbond_atom_site_label_A
_geom_hbond_site_symmetry_A
_geom_hbond_distance_DH
_geom_hbond_distance_HA
_geom_hbond_distance_DA
_geom_hbond_angle_DHA
N1 H1 N2 2_766 0.86 2.15 2.988(3) 166.3
C4 H4 F2 1_655 0.93 2.38 3.127(4) 137.1
C4 H4 O3 1_655 0.93 2.56 3.329(4) 139.7

loop_
_geom_torsion_atom_site_label_1
_geom_torsion_atom_site_label_2
_geom_torsion_atom_site_label_3
_geom_torsion_atom_site_label_4
_geom_torsion
F2 C1 C2 C3 -177.5(3)
C6 C1 C2 C3 0.2(5)
C1 C2 C3 F1 178.6(3)
C1 C2 C3 C4 -0.3(5)
F1 C3 C4 C5 -179.1(3)
C2 C3 C4 C5 -0.1(5)
C3 C4 C5 C6 0.8(4)
F2 C1 C6 C5 178.1(3)
C2 C1 C6 C5 0.4(4)
F2 C1 C6 C7 -7.1(4)
C2 C1 C6 C7 175.2(3)
C4 C5 C6 C1 -0.9(4)
C4 C5 C6 C7 -175.6(3)
C1 C6 C7 O3 -37.0(4)
C5 C6 C7 O3 137.5(3)
C1 C6 C7 N1 145.0(3)
C5 C6 C7 N1 -40.5(4)
N2 C9 C10 Cl1 178.5(2)
N2 C9 C10 S1 -0.6(4)
O3 C7 N1 C8 -4.4(4)
C6 C7 N1 C8 173.7(2)
N2 C8 N1 C7 -179.6(3)
S1 C8 N1 C7 -0.1(4)
N1 C8 N2 C9 179.1(3)
S1 C8 N2 C9 -0.4(3)
C10 C9 N2 C8 0.7(4)
N2 C8 S1 C10 0.1(2)
N1 C8 S1 C10 -179.4(3)
C9 C10 S1 C8 0.3(3)
Cl1 C10 S1 C8 -178.9(2)

loop_
_cod_related_entry_id
_cod_related_entry_database
_cod_related_entry_code
1 ChemSpider 30657810
